data_7720983
loop_
_publ_author_name
'Hu, Xiaoqiang'
'Yue, Jingfeng'
'Zhang, Yuxing'
'Jian, Zhongbao'

_publ_section_title
;
 Design of hybrid steric &#x3b1;-diimine nickel precatalysts with
 intramolecular &#x3c0;-&#x3c0; interactions for the synthesis of
 polyethylene elastomers.
;
_journal_issue 15
_journal_name_full 'Dalton transactions (Cambridge, England : 2003)'
_journal_page_first 6182
_journal_page_last 6190
_journal_paper_doi 10.1039/d6dt00369a
_journal_volume 55
_journal_year 2026
_chemical_formula_moiety 'C62 H60 Br2 N2 Ni'
_chemical_formula_sum 'C62 H60 Br2 N2 Ni'
_chemical_formula_weight 1051.65
_space_group_crystal_system orthorhombic
_space_group_IT_number 56
_space_group_name_Hall '-P 2ab 2ac'
_space_group_name_H-M_alt 'P c c n'
_atom_sites_solution_hydrogens geom
_audit_creation_date 2025-11-13
_audit_creation_method
;
Olex2 1.2
(compiled 2018.05.29 svn.r3508 for OlexSys, GUI svn.r5506)
;
_audit_update_record
;
2025-11-13 deposited with the CCDC.	2026-03-23 downloaded from the CCDC.
;
_cell_angle_alpha 90
_cell_angle_beta 90
_cell_angle_gamma 90
_cell_formula_units_Z 4
_cell_length_a 14.7157(9)
_cell_length_b 19.3384(14)
_cell_length_c 22.4651(12)
_cell_measurement_reflns_used 5784
_cell_measurement_temperature 302(2)
_cell_measurement_theta_max 22.764
_cell_measurement_theta_min 2.513
_cell_volume 6393.1(7)
_computing_cell_refinement 'SAINT V8.38A (?, 2016)'
_computing_data_reduction 'SAINT V8.38A (?, 2016)'
_computing_molecular_graphics 'Olex2 (Dolomanov et al., 2009)'
_computing_publication_material 'Olex2 (Dolomanov et al., 2009)'
_computing_structure_refinement 'ShelXL (Sheldrick, 2015)'
_computing_structure_solution 'SHELXT 2014/5 (Sheldrick, 2014)'
_diffrn_ambient_temperature 302.15
_diffrn_measured_fraction_theta_full 0.996
_diffrn_measured_fraction_theta_max 0.993
_diffrn_measurement_device_type 'bruker apex ccd'
_diffrn_radiation_type MoK\a
_diffrn_radiation_wavelength 0.71073
_diffrn_reflns_av_R_equivalents 0.1155
_diffrn_reflns_av_unetI/netI 0.1197
_diffrn_reflns_Laue_measured_fraction_full 0.996
_diffrn_reflns_Laue_measured_fraction_max 0.993
_diffrn_reflns_limit_h_max 20
_diffrn_reflns_limit_h_min -20
_diffrn_reflns_limit_k_max 26
_diffrn_reflns_limit_k_min -27
_diffrn_reflns_limit_l_max 31
_diffrn_reflns_limit_l_min -29
_diffrn_reflns_number 46313
_diffrn_reflns_point_group_measured_fraction_full 0.996
_diffrn_reflns_point_group_measured_fraction_max 0.993
_diffrn_reflns_theta_full 25.242
_diffrn_reflns_theta_max 30.107
_diffrn_reflns_theta_min 2.513
_exptl_absorpt_coefficient_mu 1.587
_exptl_absorpt_correction_T_max 0.7460
_exptl_absorpt_correction_T_min 0.5769
_exptl_absorpt_correction_type multi-scan
_exptl_crystal_colour 'clear reddish red'
_exptl_crystal_colour_lustre clear
_exptl_crystal_colour_modifier reddish
_exptl_crystal_colour_primary red
_exptl_crystal_density_diffrn 1.093
_exptl_crystal_description block
_exptl_crystal_F_000 2176
_exptl_crystal_size_max 0.1
_exptl_crystal_size_mid 0.1
_exptl_crystal_size_min 0.1
_refine_diff_density_max 0.271
_refine_diff_density_min -0.465
_refine_diff_density_rms 0.054
_refine_ls_extinction_method none
_refine_ls_goodness_of_fit_ref 0.975
_refine_ls_hydrogen_treatment constr
_refine_ls_matrix_type full
_refine_ls_number_parameters 309
_refine_ls_number_reflns 9355
_refine_ls_number_restraints 0
_refine_ls_restrained_S_all 0.975
_refine_ls_R_factor_all 0.1782
_refine_ls_R_factor_gt 0.0623
_refine_ls_shift/su_max 0.000
_refine_ls_shift/su_mean 0.000
_refine_ls_structure_factor_coef Fsqd
_refine_ls_weighting_details 'w=1/[\s^2^(Fo^2^)+(0.0748P)^2^] where P=(Fo^2^+2Fc^2^)/3'
_refine_ls_weighting_scheme calc
_refine_ls_wR_factor_gt 0.1346
_refine_ls_wR_factor_ref 0.1748
_reflns_Friedel_coverage 0.000
_reflns_number_gt 3660
_reflns_number_total 9355
_reflns_threshold_expression 'I > 2\s(I)'
_cod_data_source_file d6dt00369a2.cif
_cod_data_source_block 2025102902_0m_pl_sq
_cod_database_code 7720983
_shelx_shelxl_version_number 2016/6
_shelx_space_group_comment
;
The symmetry employed for this shelxl refinement is uniquely defined
by the following loop, which should always be used as a source of
symmetry information in preference to the above space-group names.
They are only intended as comments.
;
_shelx_estimated_absorpt_t_max 0.857
_shelx_estimated_absorpt_t_min 0.857
_olex2_refinement_description
;
1. Fixed Uiso
 At 1.2 times of:
  All C(H) groups
 At 1.5 times of:
  All C(H,H,H) groups
2.a Ternary CH refined with riding coordinates:
 C11(H11), C8(H8)
2.b Aromatic/amide H refined with riding coordinates:
 C26(H26), C36(H36), C13(H13), C21(H21), C41(H41), C38(H38), C37(H37),
 C44(H44), C25(H25), C18(H18), C14(H14), C22(H22), C17(H17)
2.c Idealised Me refined as rotating group:
 C10(H10A,H10B,H10C), C9(H9A,H9B,H9C), C16(H16A,H16B,H16C), C43(H43A,H43B,
 H43C), C24(H24A,H24B,H24C)
;
_platon_squeeze_void_probe_radius 1.20
_olex2_submission_special_instructions 'No special instructions were received'

loop_
_space_group_symop_operation_xyz
'x, y, z'
'-x+1/2, -y+1/2, z'
'x+1/2, -y, -z+1/2'
'-x, y+1/2, -z+1/2'
'-x, -y, -z'
'x-1/2, y-1/2, -z'
'-x-1/2, y, z-1/2'
'x, -y-1/2, z-1/2'

loop_
_atom_site_label
_atom_site_type_symbol
_atom_site_fract_x
_atom_site_fract_y
_atom_site_fract_z
_atom_site_U_iso_or_equiv
_atom_site_adp_type
_atom_site_occupancy
_atom_site_site_symmetry_order
_atom_site_calc_flag
_atom_site_refinement_flags_posn
_atom_site_refinement_flags_adp
_atom_site_refinement_flags_occupancy
_atom_site_disorder_assembly
_atom_site_disorder_group
Br1 Br 0.29627(3) 0.14961(2) 0.03903(2) 0.07650(19) Uani 1 1 d . . . . .
Ni1 Ni 0.250000 0.250000 0.08758(2) 0.0534(2) Uani 1 2 d S T P . .
N1 N 0.16422(18) 0.22562(13) 0.15504(11) 0.0422(6) Uani 1 1 d . . . . .
C39 C 0.0716(2) 0.20079(18) 0.15327(12) 0.0445(8) Uani 1 1 d . . . . .
C28 C 0.2015(2) 0.23843(16) 0.20562(12) 0.0401(7) Uani 1 1 d . . . . .
C20 C 0.1731(2) 0.06851(17) 0.21704(15) 0.0505(9) Uani 1 1 d . . . . .
C35 C 0.1725(2) 0.23429(17) 0.26766(13) 0.0478(8) Uani 1 1 d . . . . .
C26 C 0.2664(3) 0.07417(19) 0.22657(17) 0.0625(10) Uani 1 1 d . . . . .
H26 H 0.304701 0.081381 0.194224 0.075 Uiso 1 1 calc R . . . .
C45 C 0.0559(2) 0.12947(17) 0.15391(14) 0.0474(8) Uani 1 1 d . . . . .
C12 C 0.1113(2) 0.01096(18) 0.12225(14) 0.0503(9) Uani 1 1 d . . . . .
C11 C 0.1353(2) 0.07821(17) 0.15446(14) 0.0490(8) Uani 1 1 d . . . . .
H11 H 0.183978 0.099756 0.131184 0.059 Uiso 1 1 calc R . . . .
C36 C 0.0910(3) 0.2198(2) 0.29570(15) 0.0621(10) Uani 1 1 d . . . . .
H36 H 0.038827 0.209531 0.274060 0.075 Uiso 1 1 calc R . . . .
C34 C 0.250000 0.250000 0.30204(18) 0.0462(12) Uani 1 2 d S T P . .
C40 C 0.0000(2) 0.24864(18) 0.15179(15) 0.0542(9) Uani 1 1 d . . . . .
C13 C 0.1114(3) 0.0103(2) 0.06075(16) 0.0676(11) Uani 1 1 d . . . . .
H13 H 0.126501 0.050447 0.040215 0.081 Uiso 1 1 calc R . . . .
C8 C 0.0141(3) 0.32645(19) 0.14836(16) 0.0619(10) Uani 1 1 d . . . . .
H8 H 0.079462 0.335111 0.144262 0.074 Uiso 1 1 calc R . . . .
C21 C 0.1187(3) 0.0557(2) 0.26619(16) 0.0671(11) Uani 1 1 d . . . . .
H21 H 0.056263 0.050564 0.261340 0.081 Uiso 1 1 calc R . . . .
C10 C -0.0187(3) 0.3626(2) 0.2055(2) 0.0886(14) Uani 1 1 d . . . . .
H10A H -0.082963 0.355949 0.209890 0.133 Uiso 1 1 calc GR . . . .
H10B H -0.005653 0.411156 0.203063 0.133 Uiso 1 1 calc GR . . . .
H10C H 0.012195 0.343208 0.239282 0.133 Uiso 1 1 calc GR . . . .
C41 C -0.0882(3) 0.2227(2) 0.15395(17) 0.0693(11) Uani 1 1 d . . . . .
H41 H -0.136666 0.253552 0.154330 0.083 Uiso 1 1 calc R . . . .
C38 C 0.1664(3) 0.2350(2) 0.39146(17) 0.0793(14) Uani 1 1 d . . . . .
H38 H 0.162772 0.234477 0.432793 0.095 Uiso 1 1 calc R . . . .
C37 C 0.0903(3) 0.2212(2) 0.35905(17) 0.0762(13) Uani 1 1 d . . . . .
H37 H 0.036139 0.212353 0.378959 0.091 Uiso 1 1 calc R . . . .
C44 C -0.0332(3) 0.1070(2) 0.15561(16) 0.0648(11) Uani 1 1 d . . . . .
H44 H -0.044743 0.059771 0.156834 0.078 Uiso 1 1 calc R . . . .
C25 C 0.3033(3) 0.0693(2) 0.28300(19) 0.0719(12) Uani 1 1 d . . . . .
H25 H 0.365791 0.073618 0.288016 0.086 Uiso 1 1 calc R . . . .
C15 C 0.0661(3) -0.1090(2) 0.05657(19) 0.0762(12) Uani 1 1 d . . . . .
C18 C 0.0894(3) -0.0497(2) 0.15026(17) 0.0783(13) Uani 1 1 d . . . . .
H18 H 0.089707 -0.051934 0.191608 0.094 Uiso 1 1 calc R . . . .
C14 C 0.0897(3) -0.0487(2) 0.02906(17) 0.0779(13) Uani 1 1 d . . . . .
H14 H 0.091204 -0.047217 -0.012312 0.094 Uiso 1 1 calc R . . . .
C33 C 0.250000 0.250000 0.3644(2) 0.0605(14) Uani 1 2 d S T P . .
C42 C -0.1060(3) 0.1525(2) 0.1555(2) 0.0795(13) Uani 1 1 d . . . . .
C22 C 0.1570(4) 0.0504(2) 0.32309(17) 0.0765(13) Uani 1 1 d . . . . .
H22 H 0.119549 0.041526 0.355558 0.092 Uiso 1 1 calc R . . . .
C17 C 0.0664(4) -0.1082(2) 0.11686(19) 0.0948(16) Uani 1 1 d . . . . .
H17 H 0.050655 -0.148447 0.137006 0.114 Uiso 1 1 calc R . . . .
C23 C 0.2488(4) 0.0582(2) 0.33182(17) 0.0728(12) Uani 1 1 d . . . . .
C9 C -0.0332(3) 0.3576(2) 0.0947(2) 0.0939(15) Uani 1 1 d . . . . .
H9A H -0.012087 0.335138 0.059177 0.141 Uiso 1 1 calc GR . . . .
H9B H -0.019802 0.406076 0.092572 0.141 Uiso 1 1 calc GR . . . .
H9C H -0.097622 0.351134 0.098429 0.141 Uiso 1 1 calc GR . . . .
C16 C 0.0405(4) -0.1728(2) 0.0206(2) 0.122(2) Uani 1 1 d . . . . .
H16A H -0.018058 -0.189094 0.033140 0.183 Uiso 1 1 calc GR . . . .
H16B H 0.084995 -0.208306 0.026881 0.183 Uiso 1 1 calc GR . . . .
H16C H 0.038368 -0.161089 -0.020918 0.183 Uiso 1 1 calc GR . . . .
C43 C -0.2042(3) 0.1259(3) 0.1592(3) 0.137(3) Uani 1 1 d . . . . .
H43A H -0.241226 0.159395 0.179371 0.206 Uiso 1 1 calc GR . . . .
H43B H -0.205460 0.083053 0.180782 0.206 Uiso 1 1 calc GR . . . .
H43C H -0.227368 0.118627 0.119742 0.206 Uiso 1 1 calc GR . . . .
C24 C 0.2878(4) 0.0570(3) 0.39483(19) 0.113(2) Uani 1 1 d . . . . .
H24A H 0.350432 0.043288 0.393395 0.169 Uiso 1 1 calc GR . . . .
H24B H 0.254195 0.024626 0.418644 0.169 Uiso 1 1 calc GR . . . .
H24C H 0.283136 0.102268 0.412067 0.169 Uiso 1 1 calc GR . . . .

loop_
_atom_site_aniso_label
_atom_site_aniso_U_11
_atom_site_aniso_U_22
_atom_site_aniso_U_33
_atom_site_aniso_U_23
_atom_site_aniso_U_13
_atom_site_aniso_U_12
Br1 0.1061(4) 0.0702(3) 0.0533(2) -0.00973(19) 0.0134(2) -0.0100(3)
Ni1 0.0645(4) 0.0615(5) 0.0341(3) 0.000 0.000 -0.0140(4)
N1 0.0453(16) 0.0376(16) 0.0435(15) -0.0015(12) 0.0007(12) -0.0010(13)
C39 0.046(2) 0.044(2) 0.0429(18) 0.0006(15) -0.0013(14) 0.0007(17)
C28 0.0483(18) 0.036(2) 0.0357(16) 0.0012(13) -0.0029(14) 0.0008(16)
C20 0.058(2) 0.037(2) 0.057(2) 0.0009(16) 0.0018(18) 0.0025(17)
C35 0.063(2) 0.039(2) 0.0415(17) 0.0028(14) 0.0133(16) 0.0059(17)
C26 0.069(3) 0.052(3) 0.066(2) 0.0078(19) -0.001(2) 0.004(2)
C45 0.045(2) 0.039(2) 0.058(2) -0.0009(15) 0.0024(16) 0.0003(17)
C12 0.049(2) 0.044(2) 0.058(2) 0.0001(16) 0.0035(16) 0.0010(17)
C11 0.051(2) 0.042(2) 0.055(2) 0.0008(16) 0.0035(16) -0.0003(17)
C36 0.072(3) 0.058(3) 0.057(2) 0.0035(17) 0.0162(19) 0.005(2)
C34 0.065(3) 0.035(3) 0.038(2) 0.000 0.000 0.010(2)
C40 0.055(2) 0.044(2) 0.063(2) -0.0042(17) -0.0033(17) 0.000(2)
C13 0.092(3) 0.051(3) 0.060(2) 0.0062(18) -0.004(2) -0.017(2)
C8 0.059(2) 0.045(2) 0.082(3) -0.0001(19) -0.001(2) 0.0039(19)
C21 0.076(3) 0.055(3) 0.070(3) 0.0018(19) 0.012(2) 0.003(2)
C10 0.093(3) 0.056(3) 0.116(4) -0.023(2) 0.000(3) 0.013(2)
C41 0.046(2) 0.056(3) 0.106(3) -0.003(2) -0.003(2) 0.004(2)
C38 0.131(4) 0.068(3) 0.0384(19) 0.0082(19) 0.017(2) 0.022(3)
C37 0.102(4) 0.070(3) 0.057(2) 0.006(2) 0.036(2) 0.017(3)
C44 0.053(3) 0.043(2) 0.099(3) -0.003(2) 0.004(2) -0.004(2)
C25 0.078(3) 0.058(3) 0.079(3) 0.006(2) -0.013(2) 0.011(2)
C15 0.104(3) 0.049(3) 0.076(3) -0.008(2) 0.012(2) -0.014(2)
C18 0.123(4) 0.051(3) 0.061(2) -0.002(2) 0.022(2) -0.020(3)
C14 0.107(4) 0.069(3) 0.058(2) -0.007(2) 0.003(2) -0.017(3)
C33 0.090(4) 0.053(3) 0.038(3) 0.000 0.000 0.015(3)
C42 0.045(2) 0.053(3) 0.140(4) -0.012(3) 0.005(2) -0.002(2)
C22 0.117(4) 0.059(3) 0.054(2) 0.0069(19) 0.019(2) 0.011(3)
C17 0.165(5) 0.045(3) 0.074(3) -0.003(2) 0.032(3) -0.025(3)
C23 0.108(4) 0.051(3) 0.059(2) 0.0005(19) -0.009(3) 0.018(3)
C9 0.088(3) 0.080(4) 0.114(4) 0.023(3) -0.010(3) 0.013(3)
C16 0.202(6) 0.070(4) 0.093(3) -0.025(3) 0.009(4) -0.041(4)
C43 0.046(3) 0.084(4) 0.281(9) -0.026(5) 0.009(4) -0.011(3)
C24 0.183(6) 0.090(4) 0.065(3) -0.008(3) -0.031(3) 0.042(4)

loop_
_atom_type_symbol
_atom_type_description
_atom_type_scat_dispersion_real
_atom_type_scat_dispersion_imag
_atom_type_scat_source
C C 0.0033 0.0016 'International Tables Vol C Tables 4.2.6.8 and 6.1.1.4'
H H 0.0000 0.0000 'International Tables Vol C Tables 4.2.6.8 and 6.1.1.4'
Br Br -0.2901 2.4595 'International Tables Vol C Tables 4.2.6.8 and 6.1.1.4'
N N 0.0061 0.0033 'International Tables Vol C Tables 4.2.6.8 and 6.1.1.4'
Ni Ni 0.3393 1.1124 'International Tables Vol C Tables 4.2.6.8 and 6.1.1.4'

loop_
_geom_angle_atom_site_label_1
_geom_angle_atom_site_label_2
_geom_angle_atom_site_label_3
_geom_angle
_geom_angle_site_symmetry_1
_geom_angle_site_symmetry_3
_geom_angle_publ_flag
Br1 Ni1 Br1 124.14(3) 2 . ?
N1 Ni1 Br1 109.77(7) . . ?
N1 Ni1 Br1 109.77(7) 2 2 ?
N1 Ni1 Br1 111.21(7) . 2 ?
N1 Ni1 Br1 111.22(7) 2 . ?
N1 Ni1 N1 83.28(14) 2 . ?
C39 N1 Ni1 130.05(19) . . ?
C28 N1 Ni1 110.5(2) . . ?
C28 N1 C39 119.4(2) . . ?
C45 C39 N1 118.9(3) . . ?
C45 C39 C40 121.8(3) . . ?
C40 C39 N1 119.3(3) . . ?
N1 C28 C28 117.68(17) . 2 ?
N1 C28 C35 135.1(3) . . ?
C35 C28 C28 107.16(18) . 2 ?
C26 C20 C11 119.5(3) . . ?
C21 C20 C26 117.5(3) . . ?
C21 C20 C11 123.1(3) . . ?
C36 C35 C28 134.3(3) . . ?
C36 C35 C34 119.7(3) . . ?
C34 C35 C28 106.0(3) . . ?
C20 C26 H26 119.3 . . ?
C25 C26 C20 121.5(4) . . ?
C25 C26 H26 119.3 . . ?
C39 C45 C11 120.8(3) . . ?
C44 C45 C39 117.8(3) . . ?
C44 C45 C11 121.3(3) . . ?
C13 C12 C11 118.7(3) . . ?
C18 C12 C11 124.4(3) . . ?
C18 C12 C13 116.9(3) . . ?
C20 C11 C45 111.5(3) . . ?
C20 C11 C12 114.6(3) . . ?
C20 C11 H11 106.1 . . ?
C45 C11 H11 106.1 . . ?
C12 C11 C45 111.7(3) . . ?
C12 C11 H11 106.1 . . ?
C35 C36 H36 121.4 . . ?
C35 C36 C37 117.2(4) . . ?
C37 C36 H36 121.4 . . ?
C35 C34 C35 113.6(4) 2 . ?
C33 C34 C35 123.2(2) . . ?
C33 C34 C35 123.2(2) . 2 ?
C39 C40 C8 123.4(3) . . ?
C41 C40 C39 117.5(3) . . ?
C41 C40 C8 119.1(3) . . ?
C12 C13 H13 119.2 . . ?
C12 C13 C14 121.5(4) . . ?
C14 C13 H13 119.2 . . ?
C40 C8 H8 108.0 . . ?
C40 C8 C10 111.3(3) . . ?
C10 C8 H8 108.0 . . ?
C9 C8 C40 111.7(3) . . ?
C9 C8 H8 108.0 . . ?
C9 C8 C10 109.8(3) . . ?
C20 C21 H21 119.8 . . ?
C20 C21 C22 120.5(4) . . ?
C22 C21 H21 119.8 . . ?
C8 C10 H10A 109.5 . . ?
C8 C10 H10B 109.5 . . ?
C8 C10 H10C 109.5 . . ?
H10A C10 H10B 109.5 . . ?
H10A C10 H10C 109.5 . . ?
H10B C10 H10C 109.5 . . ?
C40 C41 H41 119.0 . . ?
C42 C41 C40 122.1(4) . . ?
C42 C41 H41 119.0 . . ?
C37 C38 H38 119.0 . . ?
C37 C38 C33 122.0(4) . . ?
C33 C38 H38 119.0 . . ?
C36 C37 H37 118.9 . . ?
C38 C37 C36 122.2(4) . . ?
C38 C37 H37 118.9 . . ?
C45 C44 H44 118.8 . . ?
C45 C44 C42 122.3(4) . . ?
C42 C44 H44 118.8 . . ?
C26 C25 H25 119.6 . . ?
C23 C25 C26 120.9(4) . . ?
C23 C25 H25 119.6 . . ?
C14 C15 C16 121.0(4) . . ?
C17 C15 C14 116.3(4) . . ?
C17 C15 C16 122.7(4) . . ?
C12 C18 H18 119.9 . . ?
C12 C18 C17 120.2(4) . . ?
C17 C18 H18 119.9 . . ?
C13 C14 H14 119.0 . . ?
C15 C14 C13 122.0(4) . . ?
C15 C14 H14 119.0 . . ?
C34 C33 C38 115.7(3) . . ?
C34 C33 C38 115.7(3) . 2 ?
C38 C33 C38 128.6(5) 2 . ?
C41 C42 C44 118.5(4) . . ?
C41 C42 C43 120.5(4) . . ?
C44 C42 C43 121.0(4) . . ?
C21 C22 H22 119.4 . . ?
C23 C22 C21 121.2(4) . . ?
C23 C22 H22 119.4 . . ?
C15 C17 C18 123.1(4) . . ?
C15 C17 H17 118.5 . . ?
C18 C17 H17 118.5 . . ?
C25 C23 C24 121.5(5) . . ?
C22 C23 C25 118.5(4) . . ?
C22 C23 C24 120.0(4) . . ?
C8 C9 H9A 109.5 . . ?
C8 C9 H9B 109.5 . . ?
C8 C9 H9C 109.5 . . ?
H9A C9 H9B 109.5 . . ?
H9A C9 H9C 109.5 . . ?
H9B C9 H9C 109.5 . . ?
C15 C16 H16A 109.5 . . ?
C15 C16 H16B 109.5 . . ?
C15 C16 H16C 109.5 . . ?
H16A C16 H16B 109.5 . . ?
H16A C16 H16C 109.5 . . ?
H16B C16 H16C 109.5 . . ?
C42 C43 H43A 109.5 . . ?
C42 C43 H43B 109.5 . . ?
C42 C43 H43C 109.5 . . ?
H43A C43 H43B 109.5 . . ?
H43A C43 H43C 109.5 . . ?
H43B C43 H43C 109.5 . . ?
C23 C24 H24A 109.5 . . ?
C23 C24 H24B 109.5 . . ?
C23 C24 H24C 109.5 . . ?
H24A C24 H24B 109.5 . . ?
H24A C24 H24C 109.5 . . ?
H24B C24 H24C 109.5 . . ?

loop_
_geom_bond_atom_site_label_1
_geom_bond_atom_site_label_2
_geom_bond_distance
_geom_bond_site_symmetry_2
_geom_bond_publ_flag
Br1 Ni1 2.3285(5) . ?
Ni1 N1 2.028(2) . ?
Ni1 N1 2.028(2) 2 ?
N1 C39 1.446(4) . ?
N1 C28 1.286(4) . ?
C39 C45 1.398(5) . ?
C39 C40 1.403(4) . ?
C28 C28 1.496(6) 2 ?
C28 C35 1.460(4) . ?
C20 C26 1.394(5) . ?
C20 C11 1.524(4) . ?
C20 C21 1.387(5) . ?
C35 C36 1.384(4) . ?
C35 C34 1.410(4) . ?
C26 H26 0.9300 . ?
C26 C25 1.382(5) . ?
C45 C11 1.532(5) . ?
C45 C44 1.382(5) . ?
C12 C11 1.529(4) . ?
C12 C13 1.382(4) . ?
C12 C18 1.369(5) . ?
C11 H11 0.9800 . ?
C36 H36 0.9300 . ?
C36 C37 1.423(5) . ?
C34 C33 1.400(6) . ?
C40 C8 1.521(5) . ?
C40 C41 1.392(5) . ?
C13 H13 0.9300 . ?
C13 C14 1.382(5) . ?
C8 H8 0.9800 . ?
C8 C10 1.540(5) . ?
C8 C9 1.516(5) . ?
C21 H21 0.9300 . ?
C21 C22 1.401(5) . ?
C10 H10A 0.9600 . ?
C10 H10B 0.9600 . ?
C10 H10C 0.9600 . ?
C41 H41 0.9300 . ?
C41 C42 1.384(5) . ?
C38 H38 0.9300 . ?
C38 C37 1.362(6) . ?
C38 C33 1.404(5) . ?
C37 H37 0.9300 . ?
C44 H44 0.9300 . ?
C44 C42 1.385(5) . ?
C25 H25 0.9300 . ?
C25 C23 1.376(6) . ?
C15 C14 1.364(5) . ?
C15 C17 1.355(5) . ?
C15 C16 1.522(6) . ?
C18 H18 0.9300 . ?
C18 C17 1.399(5) . ?
C14 H14 0.9300 . ?
C42 C43 1.537(5) . ?
C22 H22 0.9300 . ?
C22 C23 1.374(6) . ?
C17 H17 0.9300 . ?
C23 C24 1.527(5) . ?
C9 H9A 0.9600 . ?
C9 H9B 0.9600 . ?
C9 H9C 0.9600 . ?
C16 H16A 0.9600 . ?
C16 H16B 0.9600 . ?
C16 H16C 0.9600 . ?
C43 H43A 0.9600 . ?
C43 H43B 0.9600 . ?
C43 H43C 0.9600 . ?
C24 H24A 0.9600 . ?
C24 H24B 0.9600 . ?
C24 H24C 0.9600 . ?

loop_
_geom_torsion_atom_site_label_1
_geom_torsion_atom_site_label_2
_geom_torsion_atom_site_label_3
_geom_torsion_atom_site_label_4
_geom_torsion
_geom_torsion_site_symmetry_1
_geom_torsion_site_symmetry_2
_geom_torsion_site_symmetry_3
_geom_torsion_site_symmetry_4
_geom_torsion_publ_flag
Ni1 N1 C39 C45 92.5(3) . . . . ?
Ni1 N1 C39 C40 -88.4(3) . . . . ?
Ni1 N1 C28 C28 -5.1(4) . . . 2 ?
Ni1 N1 C28 C35 177.0(3) . . . . ?
N1 C39 C45 C11 -1.9(4) . . . . ?
N1 C39 C45 C44 176.4(3) . . . . ?
N1 C39 C40 C8 3.6(5) . . . . ?
N1 C39 C40 C41 -176.0(3) . . . . ?
N1 C28 C35 C36 -5.9(7) . . . . ?
N1 C28 C35 C34 174.7(3) . . . . ?
C39 N1 C28 C28 177.8(3) . . . 2 ?
C39 N1 C28 C35 -0.1(5) . . . . ?
C39 C45 C11 C20 81.6(4) . . . . ?
C39 C45 C11 C12 -148.8(3) . . . . ?
C39 C45 C44 C42 1.2(5) . . . . ?
C39 C40 C8 C10 -113.9(4) . . . . ?
C39 C40 C8 C9 123.0(4) . . . . ?
C39 C40 C41 C42 -2.1(6) . . . . ?
C28 N1 C39 C45 -91.1(4) . . . . ?
C28 N1 C39 C40 88.0(4) . . . . ?
C28 C28 C35 C36 176.1(4) 2 . . . ?
C28 C28 C35 C34 -3.3(4) 2 . . . ?
C28 C35 C36 C37 -179.8(4) . . . . ?
C28 C35 C34 C35 1.32(15) . . . 2 ?
C28 C35 C34 C33 -178.68(15) . . . . ?
C20 C26 C25 C23 0.5(6) . . . . ?
C20 C21 C22 C23 0.4(6) . . . . ?
C35 C36 C37 C38 -1.1(6) . . . . ?
C35 C34 C33 C38 178.4(2) 2 . . . ?
C35 C34 C33 C38 -1.7(2) . . . . ?
C35 C34 C33 C38 -1.6(2) 2 . . 2 ?
C35 C34 C33 C38 178.3(2) . . . 2 ?
C26 C20 C11 C45 -130.1(3) . . . . ?
C26 C20 C11 C12 101.8(4) . . . . ?
C26 C20 C21 C22 1.5(5) . . . . ?
C26 C25 C23 C22 1.4(6) . . . . ?
C26 C25 C23 C24 -176.3(4) . . . . ?
C45 C39 C40 C8 -177.3(3) . . . . ?
C45 C39 C40 C41 3.1(5) . . . . ?
C45 C44 C42 C41 -0.3(7) . . . . ?
C45 C44 C42 C43 -178.3(5) . . . . ?
C12 C13 C14 C15 0.7(7) . . . . ?
C12 C18 C17 C15 1.2(8) . . . . ?
C11 C20 C26 C25 176.6(3) . . . . ?
C11 C20 C21 C22 -177.0(3) . . . . ?
C11 C45 C44 C42 179.6(4) . . . . ?
C11 C12 C13 C14 -179.5(4) . . . . ?
C11 C12 C18 C17 178.6(4) . . . . ?
C36 C35 C34 C35 -178.2(4) . . . 2 ?
C36 C35 C34 C33 1.8(4) . . . . ?
C34 C35 C36 C37 -0.4(5) . . . . ?
C40 C39 C45 C11 179.0(3) . . . . ?
C40 C39 C45 C44 -2.7(5) . . . . ?
C40 C41 C42 C44 0.7(7) . . . . ?
C40 C41 C42 C43 178.7(5) . . . . ?
C13 C12 C11 C20 -154.7(3) . . . . ?
C13 C12 C11 C45 77.3(4) . . . . ?
C13 C12 C18 C17 -1.4(6) . . . . ?
C8 C40 C41 C42 178.3(4) . . . . ?
C21 C20 C26 C25 -1.9(5) . . . . ?
C21 C20 C11 C45 48.4(4) . . . . ?
C21 C20 C11 C12 -79.8(4) . . . . ?
C21 C22 C23 C25 -1.9(6) . . . . ?
C21 C22 C23 C24 175.9(4) . . . . ?
C41 C40 C8 C10 65.7(5) . . . . ?
C41 C40 C8 C9 -57.4(5) . . . . ?
C37 C38 C33 C34 0.2(4) . . . . ?
C37 C38 C33 C38 -179.8(4) . . . 2 ?
C44 C45 C11 C20 -96.7(4) . . . . ?
C44 C45 C11 C12 33.0(4) . . . . ?
C18 C12 C11 C20 25.3(5) . . . . ?
C18 C12 C11 C45 -102.7(4) . . . . ?
C18 C12 C13 C14 0.5(6) . . . . ?
C14 C15 C17 C18 0.0(8) . . . . ?
C33 C38 C37 C36 1.2(6) . . . . ?
C17 C15 C14 C13 -0.9(7) . . . . ?
C16 C15 C14 C13 178.7(5) . . . . ?
C16 C15 C17 C18 -179.6(5) . . . . ?

loop_
_platon_squeeze_void_nr
_platon_squeeze_void_average_x
_platon_squeeze_void_average_y
_platon_squeeze_void_average_z
_platon_squeeze_void_volume
_platon_squeeze_void_count_electrons
_platon_squeeze_void_content
1 -0.006 0.006 0.500 862 221 ' '
2 -0.065 0.435 1.000 864 221 ' '
